data_7229573
loop_
_publ_author_name
'McMorran, David'
'McKay, Aidan P.'
'Gordon, Keith'
'Shillito, Georgina E.'

_publ_section_title
;
 Cyclometallated Platinum(II) and Palladium(II) Complexes Containing
 1,5-Diarylbiguanides: Synthesis, Characterisation and Hydrogen
 Bond-directed Assembly
;
_journal_name_full CrystEngComm
_journal_paper_doi 10.1039/C7CE01805C
_journal_year 2017
_chemical_formula_sum 'C31 H32 F4 N8 O2 Pd'
_chemical_formula_weight 731.04
_space_group_crystal_system triclinic
_space_group_IT_number 2
_space_group_name_Hall '-P 1'
_space_group_name_H-M_alt 'P -1'
_symmetry_space_group_name_Hall '-P 1'
_symmetry_space_group_name_H-M 'P -1'
_atom_sites_solution_hydrogens mixed
_audit_creation_method SHELXL-2014/7
_audit_update_record
;
2017-10-10 deposited with the CCDC.
2017-11-15 downloaded from the CCDC.
;
_cell_angle_alpha 116.540(2)
_cell_angle_beta 92.067(2)
_cell_angle_gamma 90.431(2)
_cell_formula_units_Z 2
_cell_length_a 7.3941(2)
_cell_length_b 14.4709(2)
_cell_length_c 15.6155(3)
_cell_measurement_reflns_used 21417
_cell_measurement_temperature 100(1)
_cell_measurement_theta_max 76.6760
_cell_measurement_theta_min 5.5960
_cell_volume 1493.28(6)
_computing_cell_refinement
;
CrysAlisPro, Agilent Technologies,
Version 1.171.37.33 (release 27-03-2014 CrysAlis171 .NET)
(compiled Mar 27 2014,17:12:48)
;
_computing_data_collection
;
CrysAlisPro, Agilent Technologies,
Version 1.171.37.33 (release 27-03-2014 CrysAlis171 .NET)
(compiled Mar 27 2014,17:12:48)
;
_computing_data_reduction
;
CrysAlisPro, Agilent Technologies,
Version 1.171.37.33 (release 27-03-2014 CrysAlis171 .NET)
(compiled Mar 27 2014,17:12:48)
;
_computing_structure_refinement 'SHELXL-2014/7 (Sheldrick, 2014)'
_diffrn_ambient_temperature 100(1)
_diffrn_detector_area_resol_mean 5.1725
_diffrn_measured_fraction_theta_full 0.999
_diffrn_measured_fraction_theta_max 0.988
_diffrn_measurement_device_type 'SuperNova, Dual, Cu at zero, Atlas'
_diffrn_radiation_type CuK\a
_diffrn_radiation_wavelength 1.54184
_diffrn_reflns_av_R_equivalents 0.0380
_diffrn_reflns_av_unetI/netI 0.0208
_diffrn_reflns_Laue_measured_fraction_full 0.999
_diffrn_reflns_Laue_measured_fraction_max 0.988
_diffrn_reflns_limit_h_max 9
_diffrn_reflns_limit_h_min -9
_diffrn_reflns_limit_k_max 18
_diffrn_reflns_limit_k_min -17
_diffrn_reflns_limit_l_max 19
_diffrn_reflns_limit_l_min -17
_diffrn_reflns_number 22094
_diffrn_reflns_point_group_measured_fraction_full 0.999
_diffrn_reflns_point_group_measured_fraction_max 0.988
_diffrn_reflns_theta_full 68.500
_diffrn_reflns_theta_max 76.772
_diffrn_reflns_theta_min 3.167
_diffrn_source 'sealed X-ray tube'
_exptl_absorpt_coefficient_mu 5.624
_exptl_absorpt_correction_T_max 0.607
_exptl_absorpt_correction_T_min 0.281
_exptl_absorpt_correction_type gaussian
_exptl_absorpt_process_details
;
CrysAlisPro, Agilent Technologies,
Version 1.171.37.33 (release 27-03-2014 CrysAlis171 .NET)
(compiled Mar 27 2014,17:12:48)
Numerical absorption correction based on gaussian integration over
            a multifaceted crystal model
Empirical absorption correction using spherical harmonics,
 implemented in SCALE3 ABSPACK scaling algorithm.
;
_exptl_crystal_colour 'pale green'
_exptl_crystal_density_diffrn 1.626
_exptl_crystal_description irregular
_exptl_crystal_F_000 744
_exptl_crystal_size_max 0.7607
_exptl_crystal_size_mid 0.5651
_exptl_crystal_size_min 0.2693
_refine_diff_density_max 0.825
_refine_diff_density_min -1.635
_refine_diff_density_rms 0.123
_refine_ls_extinction_method none
_refine_ls_goodness_of_fit_ref 1.098
_refine_ls_hydrogen_treatment mixed
_refine_ls_matrix_type full
_refine_ls_number_parameters 432
_refine_ls_number_reflns 6231
_refine_ls_number_restraints 0
_refine_ls_restrained_S_all 1.098
_refine_ls_R_factor_all 0.0341
_refine_ls_R_factor_gt 0.0337
_refine_ls_shift/su_max 0.001
_refine_ls_shift/su_mean 0.000
_refine_ls_structure_factor_coef Fsqd
_refine_ls_weighting_details 'w=1/[\s^2^(Fo^2^)+(0.0646P)^2^+1.6645P] where P=(Fo^2^+2Fc^2^)/3'
_refine_ls_weighting_scheme calc
_refine_ls_wR_factor_gt 0.0920
_refine_ls_wR_factor_ref 0.0951
_reflns_Friedel_coverage 0.000
_reflns_number_gt 6218
_reflns_number_total 6231
_reflns_threshold_expression 'I > 2\s(I)'
_cod_data_source_file c7ce01805c2.cif
_cod_data_source_block shelx_CCDC5
_cod_database_code 7229573
_shelx_shelxl_version_number 2014/7
_shelx_space_group_comment
;
The symmetry employed for this shelxl refinement is uniquely defined
by the following loop, which should always be used as a source of
symmetry information in preference to the above space-group names.
They are only intended as comments.
;

loop_
_space_group_symop_operation_xyz
'x, y, z'
'-x, -y, -z'

loop_
_atom_site_label
_atom_site_type_symbol
_atom_site_fract_x
_atom_site_fract_y
_atom_site_fract_z
_atom_site_U_iso_or_equiv
_atom_site_adp_type
_atom_site_occupancy
_atom_site_site_symmetry_order
_atom_site_calc_flag
_atom_site_refinement_flags_posn
_atom_site_refinement_flags_adp
_atom_site_refinement_flags_occupancy
_atom_site_disorder_assembly
_atom_site_disorder_group
C25A C 0.5313(3) 0.37085(19) 0.27646(18) 0.0133(5) Uani 0.89(3) 1 d . . P A 1
N6A N 0.3908(3) 0.30216(16) 0.10037(15) 0.0114(5) Uani 0.89(3) 1 d . . P A 1
N6B N 0.5313(3) 0.37085(19) 0.27646(18) 0.0133(5) Uani 0.11(3) 1 d . . P A 2
C25B C 0.3908(3) 0.30216(16) 0.10037(15) 0.0114(5) Uani 0.11(3) 1 d . . P A 2
C1 C 0.5508(3) 0.67508(18) 0.29860(17) 0.0116(4) Uani 1 1 d . . . . .
C2 C 0.4062(3) 0.62186(18) 0.14714(17) 0.0121(4) Uani 1 1 d . . . . .
C3 C 0.6746(3) 0.85769(18) 0.39308(17) 0.0132(4) Uani 1 1 d . . . . .
C4 C 0.6901(3) 0.88655(18) 0.31946(17) 0.0146(5) Uani 1 1 d . . . . .
H4 H 0.6576 0.8407 0.2564 0.018 Uiso 1 1 calc R U . . .
C5 C 0.7548(3) 0.98489(19) 0.34280(18) 0.0159(5) Uani 1 1 d . . . . .
C6 C 0.8029(4) 1.05809(19) 0.43474(18) 0.0169(5) Uani 1 1 d . . . . .
H6 H 0.8466 1.1238 0.4481 0.020 Uiso 1 1 calc R U . . .
C7 C 0.7816(3) 1.02674(19) 0.50526(17) 0.0160(5) Uani 1 1 d . . . . .
C8 C 0.7196(3) 0.92979(19) 0.48795(17) 0.0153(5) Uani 1 1 d . . . . .
H8 H 0.7078 0.9124 0.5381 0.018 Uiso 1 1 calc R U . . .
C9 C 0.2792(3) 0.75356(18) 0.09708(17) 0.0116(4) Uani 1 1 d . . . . .
C10 C 0.2702(3) 0.83912(19) 0.18700(17) 0.0139(4) Uani 1 1 d . . . . .
H10 H 0.3037 0.8345 0.2429 0.017 Uiso 1 1 calc R U . . .
C11 C 0.2100(3) 0.93060(19) 0.18994(18) 0.0153(5) Uani 1 1 d . . . . .
C12 C 0.1571(3) 0.94439(19) 0.11104(18) 0.0155(5) Uani 1 1 d . . . . .
H12 H 0.1158 1.0070 0.1159 0.019 Uiso 1 1 calc R U . . .
C13 C 0.1703(3) 0.8580(2) 0.02418(18) 0.0148(5) Uani 1 1 d . . . . .
C14 C 0.2291(3) 0.76448(18) 0.01441(17) 0.0127(4) Uani 1 1 d . . . . .
H14 H 0.2358 0.7090 -0.0460 0.015 Uiso 1 1 calc R U . . .
C15 C 0.3157(3) 0.27795(19) 0.01314(17) 0.0145(5) Uani 1 1 d . . . . .
H15 H 0.2916 0.3308 -0.0038 0.017 Uiso 1 1 calc R U . A 1
C16 C 0.2729(3) 0.1767(2) -0.05260(18) 0.0172(5) Uani 1 1 d . . . . .
H16 H 0.2184 0.1619 -0.1121 0.021 Uiso 1 1 calc R U . . .
C17 C 0.3132(4) 0.09815(19) -0.02783(19) 0.0180(5) Uani 1 1 d . . . . .
H17 H 0.2889 0.0295 -0.0712 0.022 Uiso 1 1 calc R U . . .
C18 C 0.3900(3) 0.12294(19) 0.06203(19) 0.0167(5) Uani 1 1 d . . . . .
H18 H 0.4176 0.0708 0.0794 0.020 Uiso 1 1 calc R U . . .
C19 C 0.4259(3) 0.22578(19) 0.12654(18) 0.0132(5) Uani 1 1 d . . . . .
C20 C 0.4969(3) 0.26313(19) 0.22529(18) 0.0132(5) Uani 1 1 d . . . . .
C21 C 0.5208(3) 0.1981(2) 0.26943(19) 0.0183(5) Uani 1 1 d . . . . .
H19 H 0.4981 0.1274 0.2346 0.022 Uiso 1 1 calc R U . . .
C22 C 0.5782(4) 0.2391(2) 0.3647(2) 0.0201(5) Uani 1 1 d . . . . .
H20 H 0.5929 0.1962 0.3942 0.024 Uiso 1 1 calc R U . . .
C23 C 0.6138(3) 0.3448(2) 0.41629(19) 0.0186(5) Uani 1 1 d . . . . .
H21 H 0.6528 0.3724 0.4804 0.022 Uiso 1 1 calc R U . . .
C24 C 0.5911(3) 0.4095(2) 0.37221(18) 0.0155(5) Uani 1 1 d . . . . .
H22 H 0.6164 0.4799 0.4075 0.019 Uiso 1 1 calc R U . A 1
C26 C 0.8623(4) 0.7215(2) 0.58038(19) 0.0191(5) Uani 1 1 d . . . . .
H29 H 0.8766 0.7927 0.6045 0.023 Uiso 1 1 calc R U . . .
C27 C 0.8899(4) 0.5702(2) 0.60920(19) 0.0199(5) Uani 1 1 d . . . . .
H27A H 0.8387 0.5364 0.5449 0.030 Uiso 1 1 calc R U . . .
H27B H 0.8105 0.5598 0.6516 0.030 Uiso 1 1 calc R U . . .
H27C H 1.0056 0.5418 0.6120 0.030 Uiso 1 1 calc R U . . .
C28 C 0.9871(4) 0.7438(2) 0.73432(19) 0.0242(6) Uani 1 1 d . . . . .
H28A H 0.9940 0.8146 0.7455 0.036 Uiso 1 1 calc R U . . .
H28B H 1.1062 0.7211 0.7410 0.036 Uiso 1 1 calc R U . . .
H28C H 0.9106 0.7377 0.7800 0.036 Uiso 1 1 calc R U . . .
C29 C 0.1074(3) 0.3883(2) -0.14178(19) 0.0174(5) Uani 1 1 d . . . . .
H26 H 0.1091 0.3177 -0.1603 0.021 Uiso 1 1 calc R U . . .
C30 C 0.0217(4) 0.5283(2) -0.1767(2) 0.0201(5) Uani 1 1 d . . . . .
H30A H 0.0176 0.5672 -0.1084 0.030 Uiso 1 1 calc R U . . .
H30B H -0.0847 0.5410 -0.2066 0.030 Uiso 1 1 calc R U . . .
H30C H 0.1274 0.5490 -0.1984 0.030 Uiso 1 1 calc R U . . .
C31 C -0.0428(4) 0.3458(2) -0.29695(19) 0.0235(6) Uani 1 1 d . . . . .
H31A H -0.0310 0.2766 -0.3044 0.035 Uiso 1 1 calc R U . . .
H31B H 0.0238 0.3538 -0.3450 0.035 Uiso 1 1 calc R U . . .
H31C H -0.1682 0.3589 -0.3039 0.035 Uiso 1 1 calc R U . . .
N1 N 0.5541(3) 0.58523(16) 0.30190(15) 0.0141(4) Uani 1 1 d . . . . .
N2 N 0.4813(3) 0.69595(16) 0.22913(15) 0.0135(4) Uani 1 1 d . . . . .
N3 N 0.3981(3) 0.52220(16) 0.11978(15) 0.0134(4) Uani 1 1 d . . . . .
H3A H 0.3582 0.4840 0.0620 0.016 Uiso 1 1 calc R U . . .
N4 N 0.6232(3) 0.75838(16) 0.37946(16) 0.0158(4) Uani 1 1 d . . . . .
N5 N 0.3321(3) 0.65555(16) 0.08303(15) 0.0140(4) Uani 1 1 d . . . . .
N7 N 0.9123(3) 0.68009(18) 0.63811(15) 0.0174(4) Uani 1 1 d . . . . .
N8 N 0.0288(3) 0.41881(16) -0.20216(15) 0.0157(4) Uani 1 1 d . . . . .
O1 O 0.7984(3) 0.67340(16) 0.49739(13) 0.0225(4) Uani 1 1 d . . . . .
O2 O 0.1783(3) 0.44646(15) -0.06298(13) 0.0221(4) Uani 1 1 d . . . . .
F4 F 0.1225(2) 0.86703(12) -0.05671(11) 0.0219(3) Uani 1 1 d . . . . .
F3 F 0.2021(2) 1.01376(11) 0.27726(11) 0.0227(3) Uani 1 1 d . . . . .
F2 F 0.7729(2) 1.01174(12) 0.27047(11) 0.0228(3) Uani 1 1 d . . . . .
F1 F 0.8262(2) 1.09544(12) 0.59656(11) 0.0253(4) Uani 1 1 d . . . . .
Pd1 Pd 0.47050(2) 0.44762(2) 0.20010(2) 0.00937(8) Uani 1 1 d . . . . .
H1A H 0.609(5) 0.590(3) 0.359(3) 0.022(9) Uiso 1 1 d . . . . .
H4A H 0.665(6) 0.736(3) 0.422(3) 0.042(11) Uiso 1 1 d . . . . .
H5A H 0.299(5) 0.611(3) 0.033(3) 0.026(9) Uiso 1 1 d . . . . .

loop_
_atom_site_aniso_label
_atom_site_aniso_U_11
_atom_site_aniso_U_22
_atom_site_aniso_U_33
_atom_site_aniso_U_23
_atom_site_aniso_U_13
_atom_site_aniso_U_12
C25A 0.0102(10) 0.0139(12) 0.0211(12) 0.0124(10) 0.0021(9) 0.0023(8)
N6A 0.0107(9) 0.0070(9) 0.0163(10) 0.0049(8) 0.0017(7) -0.0006(7)
N6B 0.0102(10) 0.0139(12) 0.0211(12) 0.0124(10) 0.0021(9) 0.0023(8)
C25B 0.0107(9) 0.0070(9) 0.0163(10) 0.0049(8) 0.0017(7) -0.0006(7)
C1 0.0121(10) 0.0082(10) 0.0134(11) 0.0038(9) 0.0002(8) -0.0015(8)
C2 0.0106(10) 0.0109(11) 0.0156(11) 0.0067(9) 0.0002(8) -0.0008(8)
C3 0.0128(11) 0.0102(11) 0.0156(11) 0.0050(9) -0.0023(8) -0.0010(8)
C4 0.0173(11) 0.0119(11) 0.0143(11) 0.0057(9) -0.0016(9) 0.0000(9)
C5 0.0189(12) 0.0139(11) 0.0172(12) 0.0091(10) -0.0017(9) 0.0000(9)
C6 0.0206(12) 0.0096(11) 0.0191(12) 0.0055(9) -0.0029(9) -0.0021(9)
C7 0.0198(12) 0.0108(11) 0.0123(11) 0.0008(9) -0.0039(9) -0.0008(9)
C8 0.0180(11) 0.0138(11) 0.0141(11) 0.0066(9) -0.0028(9) -0.0012(9)
C9 0.0100(10) 0.0100(10) 0.0164(11) 0.0076(9) -0.0014(8) -0.0022(8)
C10 0.0159(11) 0.0138(11) 0.0134(11) 0.0073(9) -0.0012(8) -0.0006(9)
C11 0.0166(11) 0.0106(11) 0.0149(11) 0.0024(9) 0.0002(9) -0.0019(9)
C12 0.0171(11) 0.0102(11) 0.0208(12) 0.0086(10) -0.0003(9) -0.0004(9)
C13 0.0147(11) 0.0164(12) 0.0163(11) 0.0104(10) -0.0035(9) -0.0030(9)
C14 0.0124(10) 0.0115(11) 0.0131(10) 0.0047(9) -0.0017(8) -0.0034(8)
C15 0.0151(11) 0.0129(11) 0.0150(11) 0.0056(9) 0.0012(9) -0.0015(9)
C16 0.0174(12) 0.0150(12) 0.0179(12) 0.0062(10) -0.0007(9) -0.0028(9)
C17 0.0194(12) 0.0088(11) 0.0226(12) 0.0042(10) 0.0001(10) -0.0030(9)
C18 0.0164(11) 0.0108(11) 0.0239(12) 0.0084(10) 0.0013(9) -0.0004(9)
C19 0.0094(10) 0.0112(11) 0.0213(12) 0.0092(10) 0.0028(9) 0.0013(8)
C20 0.0087(10) 0.0121(11) 0.0196(12) 0.0078(9) 0.0016(8) 0.0012(8)
C21 0.0173(12) 0.0152(12) 0.0257(13) 0.0123(10) 0.0002(10) 0.0009(9)
C22 0.0201(12) 0.0212(13) 0.0260(13) 0.0166(11) 0.0015(10) 0.0025(10)
C23 0.0158(11) 0.0223(13) 0.0204(12) 0.0121(10) -0.0004(9) 0.0017(9)
C24 0.0149(11) 0.0151(12) 0.0186(12) 0.0095(10) -0.0004(9) 0.0010(9)
C26 0.0185(12) 0.0214(13) 0.0188(12) 0.0102(10) 0.0021(9) 0.0029(10)
C27 0.0182(12) 0.0250(13) 0.0203(12) 0.0136(11) -0.0012(9) 0.0001(10)
C28 0.0196(13) 0.0311(15) 0.0153(12) 0.0044(11) -0.0014(10) 0.0037(11)
C29 0.0162(11) 0.0151(12) 0.0210(12) 0.0082(10) 0.0016(9) 0.0008(9)
C30 0.0162(12) 0.0190(13) 0.0277(13) 0.0131(11) -0.0025(10) -0.0014(10)
C31 0.0194(12) 0.0278(14) 0.0162(12) 0.0039(11) -0.0040(10) -0.0060(11)
N1 0.0169(10) 0.0105(10) 0.0152(10) 0.0064(8) -0.0035(8) -0.0017(8)
N2 0.0159(10) 0.0090(9) 0.0145(10) 0.0048(8) -0.0036(8) -0.0020(7)
N3 0.0184(10) 0.0089(9) 0.0135(9) 0.0060(8) -0.0044(8) -0.0018(7)
N4 0.0232(11) 0.0102(10) 0.0147(10) 0.0066(8) -0.0049(8) -0.0033(8)
N5 0.0197(10) 0.0079(9) 0.0123(9) 0.0031(8) -0.0048(8) -0.0019(8)
N7 0.0160(10) 0.0217(11) 0.0147(10) 0.0085(9) -0.0006(8) 0.0018(8)
N8 0.0142(10) 0.0150(10) 0.0155(10) 0.0050(8) -0.0027(8) -0.0027(8)
O1 0.0255(10) 0.0286(10) 0.0170(9) 0.0138(8) -0.0021(7) 0.0012(8)
O2 0.0245(10) 0.0240(10) 0.0169(9) 0.0089(8) -0.0054(7) 0.0009(8)
F4 0.0331(9) 0.0194(8) 0.0169(7) 0.0118(6) -0.0043(6) 0.0025(6)
F3 0.0365(9) 0.0108(7) 0.0161(7) 0.0019(6) -0.0003(6) 0.0049(6)
F2 0.0379(9) 0.0152(7) 0.0187(7) 0.0112(6) -0.0031(6) -0.0053(6)
F1 0.0411(10) 0.0138(7) 0.0144(7) 0.0010(6) -0.0059(6) -0.0082(7)
Pd1 0.00941(10) 0.00677(11) 0.01269(11) 0.00511(7) -0.00044(6) -0.00066(6)

loop_
_atom_type_symbol
_atom_type_description
_atom_type_scat_dispersion_real
_atom_type_scat_dispersion_imag
_atom_type_scat_source
C C 0.0181 0.0091 'International Tables Vol C Tables 4.2.6.8 and 6.1.1.4'
H H 0.0000 0.0000 'International Tables Vol C Tables 4.2.6.8 and 6.1.1.4'
N N 0.0311 0.0180 'International Tables Vol C Tables 4.2.6.8 and 6.1.1.4'
O O 0.0492 0.0322 'International Tables Vol C Tables 4.2.6.8 and 6.1.1.4'
F F 0.0727 0.0534 'International Tables Vol C Tables 4.2.6.8 and 6.1.1.4'
Pd Pd 0.1215 3.9337 'International Tables Vol C Tables 4.2.6.8 and 6.1.1.4'

loop_
_geom_angle_atom_site_label_1
_geom_angle_atom_site_label_2
_geom_angle_atom_site_label_3
_geom_angle
C24 C25A C20 117.3(2)
C24 C25A Pd1 129.13(19)
C20 C25A Pd1 113.42(18)
C15 N6A C19 119.7(2)
C15 N6A Pd1 125.37(17)
C19 N6A Pd1 114.92(17)
C24 N6B C20 117.3(2)
C24 N6B Pd1 129.13(19)
C20 N6B Pd1 113.42(18)
C15 C25B C19 119.7(2)
C15 C25B Pd1 125.37(17)
C19 C25B Pd1 114.92(17)
N1 C1 N2 128.5(2)
N1 C1 N4 115.2(2)
N2 C1 N4 116.3(2)
N3 C2 N2 127.8(2)
N3 C2 N5 116.4(2)
N2 C2 N5 115.8(2)
C4 C3 N4 124.6(2)
C4 C3 C8 119.5(2)
N4 C3 C8 115.9(2)
C5 C4 C3 118.2(2)
F2 C5 C4 117.9(2)
F2 C5 C6 117.6(2)
C4 C5 C6 124.5(2)
C7 C6 C5 115.2(2)
F1 C7 C8 118.4(2)
F1 C7 C6 117.7(2)
C8 C7 C6 124.0(2)
C7 C8 C3 118.7(2)
N5 C9 C10 124.3(2)
N5 C9 C14 116.6(2)
C10 C9 C14 119.1(2)
C11 C10 C9 117.9(2)
F3 C11 C12 117.2(2)
F3 C11 C10 117.8(2)
C12 C11 C10 125.0(2)
C11 C12 C13 114.8(2)
F4 C13 C14 118.1(2)
F4 C13 C12 117.7(2)
C14 C13 C12 124.2(2)
C13 C14 C9 119.0(2)
C25B C15 C16 122.2(2)
N6A C15 C16 122.2(2)
C17 C16 C15 118.6(2)
C18 C17 C16 119.3(2)
C17 C18 C19 120.0(2)
C25B C19 C18 120.2(2)
N6A C19 C18 120.2(2)
C25B C19 C20 114.1(2)
N6A C19 C20 114.1(2)
C18 C19 C20 125.7(2)
C21 C20 C25A 121.2(2)
C21 C20 N6B 121.2(2)
C21 C20 C19 122.8(2)
C25A C20 C19 115.9(2)
N6B C20 C19 115.9(2)
C22 C21 C20 120.0(2)
C21 C22 C23 119.9(2)
C22 C23 C24 120.2(2)
N6B C24 C23 121.4(2)
C25A C24 C23 121.4(2)
O1 C26 N7 125.7(3)
O2 C29 N8 125.0(2)
C1 N1 Pd1 127.71(17)
C1 N2 C2 122.1(2)
C2 N3 Pd1 126.85(17)
C1 N4 C3 130.0(2)
C2 N5 C9 130.8(2)
C26 N7 C28 121.2(2)
C26 N7 C27 121.8(2)
C28 N7 C27 117.0(2)
C29 N8 C30 119.8(2)
C29 N8 C31 122.3(2)
C30 N8 C31 117.8(2)
N1 Pd1 C25A 95.25(10)
N1 Pd1 N6B 95.25(10)
N1 Pd1 N6A 176.56(8)
C25A Pd1 N6A 81.33(9)
N1 Pd1 C25B 176.56(8)
N6B Pd1 C25B 81.33(9)
N1 Pd1 N3 86.68(9)
C25A Pd1 N3 177.48(8)
N6B Pd1 N3 177.48(8)
N6A Pd1 N3 96.74(8)
C25B Pd1 N3 96.74(8)

loop_
_geom_bond_atom_site_label_1
_geom_bond_atom_site_label_2
_geom_bond_distance
C25A C24 1.395(3)
C25A C20 1.414(3)
C25A Pd1 2.003(2)
N6A C15 1.342(3)
N6A C19 1.362(3)
N6A Pd1 2.047(2)
N6B C24 1.395(3)
N6B C20 1.414(3)
N6B Pd1 2.003(2)
C25B C15 1.342(3)
C25B C19 1.362(3)
C25B Pd1 2.047(2)
C1 N1 1.324(3)
C1 N2 1.337(3)
C1 N4 1.384(3)
C2 N3 1.308(3)
C2 N2 1.346(3)
C2 N5 1.393(3)
C3 C4 1.395(3)
C3 N4 1.403(3)
C3 C8 1.404(3)
C4 C5 1.379(3)
C5 F2 1.359(3)
C5 C6 1.381(3)
C6 C7 1.379(4)
C7 F1 1.351(3)
C7 C8 1.376(4)
C9 N5 1.396(3)
C9 C10 1.401(3)
C9 C14 1.406(3)
C10 C11 1.382(3)
C11 F3 1.361(3)
C11 C12 1.377(4)
C12 C13 1.381(4)
C13 F4 1.361(3)
C13 C14 1.369(3)
C15 C16 1.388(3)
C16 C17 1.386(4)
C17 C18 1.382(4)
C18 C19 1.391(3)
C19 C20 1.462(3)
C20 C21 1.401(3)
C21 C22 1.381(4)
C22 C23 1.390(4)
C23 C24 1.396(4)
C26 O1 1.238(3)
C26 N7 1.330(3)
C27 N7 1.452(3)
C28 N7 1.452(3)
C29 O2 1.232(3)
C29 N8 1.326(3)
C30 N8 1.453(3)
C31 N8 1.457(3)
N1 Pd1 1.989(2)
N3 Pd1 2.048(2)

loop_
_geom_hbond_atom_site_label_D
_geom_hbond_atom_site_label_H
_geom_hbond_atom_site_label_A
_geom_hbond_distance_DH
_geom_hbond_distance_HA
_geom_hbond_distance_DA
_geom_hbond_angle_DHA
_geom_hbond_site_symmetry_A
C4 H4 N2 0.93 2.32 2.878(3) 118.0 .
C10 H10 N2 0.93 2.34 2.890(3) 117.8 .
C10 H10 F1 0.93 2.48 3.186(3) 132.8 2_676
C15 H15 N3 0.93 2.66 3.205(3) 117.8 .
C15 H15 O2 0.93 2.39 3.306(3) 168.8 .
C16 H16 F2 0.93 2.63 3.277(3) 127.6 2_665
C31 H31A F1 0.96 2.57 3.358(3) 139.7 1_444
C31 H31B O1 0.96 2.64 3.574(3) 166.1 2_665
N3 H3A O2 0.86 2.17 2.972(3) 154.1 .
N1 H1A O1 0.93(4) 2.35(4) 3.209(3) 152(3) .
N4 H4A O1 0.90(5) 2.02(5) 2.908(3) 168(4) .
N5 H5A O2 0.78(4) 2.33(4) 3.040(3) 152(4) .
